data_1552969
loop_
_publ_author_name
'Wang, Bin'
'Gu, Zhenhua'

_publ_section_title
;
 Highly efficient and practical resolution of
 2,3:6,7-dibenzobicyclo[3.3.1]nona-2,6-diene-4,8-dione and stereoselective
 synthesis of its chiral diamine derivatives
;
_journal_issue 3
_journal_name_full 'Org. Chem. Front.'
_journal_page_first 271
_journal_paper_doi 10.1039/C4QO00011K
_journal_volume 1
_journal_year 2014
_chemical_absolute_configuration unk
_chemical_formula_moiety 'C20 H14 O2, C17 H11 O2'
_chemical_formula_sum 'C37 H26 O4'
_chemical_formula_weight 534.58
_space_group_crystal_system orthorhombic
_space_group_IT_number 18
_space_group_name_Hall 'P 2 2ab'
_space_group_name_H-M_alt 'P 21 21 2'
_atom_sites_solution_hydrogens geom
_atom_sites_solution_primary direct
_atom_sites_solution_secondary difmap
_audit_creation_date 2013-08-14
_audit_creation_method
;
  Olex2 1.2
  (compiled Apr 23 2013 17:54:37, GUI svn.r4466)
;
_cell_angle_alpha 90.00
_cell_angle_beta 90.00
_cell_angle_gamma 90.00
_cell_formula_units_Z 2
_cell_length_a 13.1215(7)
_cell_length_b 11.0922(5)
_cell_length_c 9.3453(4)
_cell_measurement_reflns_used 1228
_cell_measurement_temperature 290(2)
_cell_measurement_theta_max 28.7028
_cell_measurement_theta_min 3.0987
_cell_volume 1360.17(11)
_computing_cell_refinement 'CrysAlisPro (Agilent Technologies)'
_computing_data_collection 'CrysAlisPro (Agilent Technologies)'
_computing_data_reduction 'CrysAlisPro (Agilent Technologies)'
_computing_molecular_graphics
;
O. V. Dolomanov, L. J. Bourhis, R. J. Gildea, J. A. K. Howard and H. Puschmann,
OLEX2: a complete structure solution, refinement and analysis program.
J. Appl. Cryst. (2009). 42, 339-341.
;
_computing_publication_material
;
O. V. Dolomanov, L. J. Bourhis, R. J. Gildea, J. A. K. Howard and H. Puschmann,
OLEX2: a complete structure solution, refinement and analysis program.
J. Appl. Cryst. (2009). 42, 339-341.
;
_computing_structure_refinement
;
SHELXL, G.M. Sheldrick, Acta Cryst.
(2008). A64, 112-122
;
_computing_structure_solution
;
SHELXS, G.M. Sheldrick, Acta Cryst.
(2008). A64, 112-122
;
_diffrn_ambient_temperature 290(2)
_diffrn_detector_area_resol_mean 15.9149
_diffrn_measured_fraction_theta_full 0.998
_diffrn_measured_fraction_theta_max 0.998
_diffrn_measurement_device_type 'Gemini S Ultra, Agilent Technologies'
_diffrn_measurement_method '\w scans'
_diffrn_radiation_monochromator graphite
_diffrn_radiation_type MoK\a
_diffrn_radiation_wavelength 0.71073
_diffrn_reflns_av_R_equivalents 0.0291
_diffrn_reflns_av_unetI/netI 0.0517
_diffrn_reflns_limit_h_max 16
_diffrn_reflns_limit_h_min -13
_diffrn_reflns_limit_k_max 11
_diffrn_reflns_limit_k_min -13
_diffrn_reflns_limit_l_max 11
_diffrn_reflns_limit_l_min -6
_diffrn_reflns_number 4423
_diffrn_reflns_theta_full 26.36
_diffrn_reflns_theta_max 26.36
_diffrn_reflns_theta_min 3.10
_diffrn_source 'Enhance (Mo) X-ray Source'
_exptl_absorpt_coefficient_mu 0.084
_exptl_absorpt_correction_T_max 0.9744
_exptl_absorpt_correction_T_min 0.9655
_exptl_absorpt_correction_type multi-scan
_exptl_absorpt_process_details
;
CrysAlisPro, Agilent Technologies,
Version 1.171.36.21 (release 14-08-2012 CrysAlis171 .NET)
(compiled Sep 14 2012,17:21:16)
Empirical absorption correction using spherical harmonics,
 implemented in SCALE3 ABSPACK scaling algorithm.
;
_exptl_crystal_density_diffrn 1.305
_exptl_crystal_density_method 'not measured'
_exptl_crystal_F_000 560
_exptl_crystal_size_max 0.42
_exptl_crystal_size_mid 0.36
_exptl_crystal_size_min 0.31
_refine_diff_density_max 0.114
_refine_diff_density_min -0.129
_refine_diff_density_rms 0.027
_refine_ls_abs_structure_details 'Flack H D (1983), Acta Cryst. A39, 876-881'
_refine_ls_extinction_coef 0.034(3)
_refine_ls_extinction_expression Fc^*^=kFc[1+0.001xFc^2^\l^3^/sin(2\q)]^-1/4^
_refine_ls_extinction_method SHELXL
_refine_ls_goodness_of_fit_ref 1.015
_refine_ls_hydrogen_treatment constr
_refine_ls_matrix_type full
_refine_ls_number_parameters 188
_refine_ls_number_reflns 2565
_refine_ls_number_restraints 0
_refine_ls_restrained_S_all 1.015
_refine_ls_R_factor_all 0.0843
_refine_ls_R_factor_gt 0.0499
_refine_ls_shift/su_max 0.000
_refine_ls_shift/su_mean 0.000
_refine_ls_structure_factor_coef Fsqd
_refine_ls_weighting_details 'calc w=1/[\s^2^(Fo^2^)+(0.0426P)^2^+0.0000P] where P=(Fo^2^+2Fc^2^)/3'
_refine_ls_weighting_scheme calc
_refine_ls_wR_factor_gt 0.0969
_refine_ls_wR_factor_ref 0.1177
_reflns_number_gt 1685
_reflns_number_total 2565
_reflns_threshold_expression >2sigma(I)
_cod_data_source_file c4qo00011k2.cif
_cod_data_source_block shelxl
_cod_database_code 1552969
_olex2_refinement_description
;
1. Others
 Fixed Sof: H9A(0.5) H3(0.5)
 Fixed U13: C9(0)
 Fixed U23: C9(0)
 Fixed Uiso: H2(0.12) H13(0.08) H19(0.09) H16(0.101) H2A(0.091) H15(0.109)
 H14(0.1) H18(0.094) H1(0.117) H5(0.131) H7(0.112) H9A(0.146) H3(0.146)
 H6(0.143)
 Fixed X: H2(-0.5735) H13(-0.4099) H19(-0.7569) H16(-0.6827) H2A(-0.8197) H15(-
 0.5523) H14(-0.4159) H18(-0.7609) H1(-0.68) H5(-0.779) H7(-0.9116) C9(-1) H9A(-
 1.0499) H3(-0.9501) H6(-0.6622)
 Fixed Y: H2(0.0963) H13(-0.1078) H19(-0.1041) H16(-0.3734) H2A(0.2243) H15(-
 0.3975) H14(-0.2659) H18(-0.2594) H1(0.1183) H5(-0.1748) H7(-0.1511) C9(0)
 H9A(-0.0393) H3(0.0393) H6(-0.0813)
 Fixed Z: H2(-0.7191) H13(-0.3222) H19(-0.6859) H16(-0.3241) H2A(-0.0667) H15(-
 0.1665) H14(-0.1653) H18(-0.5271) H1(0.0149) H5(-0.1884) H7(-0.3761) H9A(-
 0.4719) H3(-0.4719) H6(-0.0475)
;

loop_
_space_group_symop_id
_space_group_symop_operation_xyz
1 'x, y, z'
2 '-x, -y, z'
3 'x+1/2, -y+1/2, -z'
4 '-x+1/2, y+1/2, -z'

loop_
_atom_site_label
_atom_site_type_symbol
_atom_site_fract_x
_atom_site_fract_y
_atom_site_fract_z
_atom_site_U_iso_or_equiv
_atom_site_adp_type
_atom_site_occupancy
_atom_site_symmetry_multiplicity
_atom_site_calc_flag
_atom_site_refinement_flags
O2 O -0.62761(14) 0.05938(19) -0.7174(2) 0.0802(6) Uani 1 1 d .
H2 H -0.5735 0.0963 -0.7191 0.120 Uiso 1 1 calc R
O1 O -1.01435(16) -0.26428(18) -0.1932(2) 0.0879(7) Uani 1 1 d .
C12 C -0.54375(19) -0.1433(2) -0.4258(3) 0.0567(6) Uani 1 1 d .
C17 C -0.6269(2) -0.2244(3) -0.4266(3) 0.0673(8) Uani 1 1 d .
C10 C -0.62166(19) -0.0320(2) -0.6196(3) 0.0615(7) Uani 1 1 d .
C11 C -0.54273(17) -0.0440(2) -0.5249(3) 0.0521(6) Uani 1 1 d .
C8 C -1.0259(2) -0.1583(3) -0.2272(3) 0.0716(8) Uani 1 1 d .
C13 C -0.4648(2) -0.1608(3) -0.3246(3) 0.0667(7) Uani 1 1 d .
H13 H -0.4099 -0.1078 -0.3222 0.080 Uiso 1 1 calc R
C19 C -0.7041(2) -0.1138(3) -0.6206(4) 0.0751(9) Uani 1 1 d .
H19 H -0.7569 -0.1041 -0.6859 0.090 Uiso 1 1 calc R
C3 C -0.8841(2) 0.0886(2) -0.1786(3) 0.0648(7) Uani 1 1 d .
C16 C -0.6282(3) -0.3200(3) -0.3256(4) 0.0842(10) Uani 1 1 d .
H16 H -0.6827 -0.3734 -0.3241 0.101 Uiso 1 1 calc R
C2 C -0.8117(3) 0.1438(3) -0.0918(3) 0.0762(9) Uani 1 1 d .
H2A H -0.8197 0.2243 -0.0667 0.091 Uiso 1 1 calc R
C15 C -0.5506(3) -0.3340(3) -0.2314(4) 0.0906(11) Uani 1 1 d .
H15 H -0.5523 -0.3975 -0.1665 0.109 Uiso 1 1 calc R
C14 C -0.4686(3) -0.2548(3) -0.2305(3) 0.0830(9) Uani 1 1 d .
H14 H -0.4159 -0.2659 -0.1653 0.100 Uiso 1 1 calc R
C18 C -0.7060(2) -0.2064(3) -0.5262(4) 0.0786(10) Uani 1 1 d .
H18 H -0.7609 -0.2594 -0.5271 0.094 Uiso 1 1 calc R
C4 C -0.8718(3) -0.0311(3) -0.2181(3) 0.0748(9) Uani 1 1 d .
C1 C -0.7284(3) 0.0810(4) -0.0428(4) 0.0973(11) Uani 1 1 d .
H1 H -0.6800 0.1183 0.0149 0.117 Uiso 1 1 calc R
C5 C -0.7875(3) -0.0939(3) -0.1653(5) 0.1092(15) Uani 1 1 d .
H5 H -0.7790 -0.1748 -0.1884 0.131 Uiso 1 1 calc R
C7 C -0.9477(3) -0.0928(3) -0.3158(3) 0.0931(11) Uani 1 1 d .
H7 H -0.9116 -0.1511 -0.3761 0.112 Uiso 1 1 calc R
C9 C -1.0000 0.0000 -0.4111(5) 0.122(2) Uani 1 2 d S
H9A H -1.0499 -0.0393 -0.4719 0.146 Uiso 0.50 1 calc PR
H9B H -0.9501 0.0393 -0.4719 0.146 Uiso 0.50 1 calc PR
C6 C -0.7181(3) -0.0380(4) -0.0807(6) 0.1194(16) Uani 1 1 d .
H6 H -0.6622 -0.0813 -0.0475 0.143 Uiso 1 1 calc R

loop_
_atom_site_aniso_label
_atom_site_aniso_U_11
_atom_site_aniso_U_22
_atom_site_aniso_U_33
_atom_site_aniso_U_23
_atom_site_aniso_U_13
_atom_site_aniso_U_12
O2 0.0645(12) 0.0846(15) 0.0917(13) 0.0099(13) -0.0229(11) -0.0010(10)
O1 0.1026(15) 0.0513(12) 0.1096(16) -0.0034(13) 0.0128(13) -0.0018(11)
C12 0.0535(14) 0.0500(14) 0.0667(15) -0.0069(14) 0.0155(13) -0.0029(13)
C17 0.0610(16) 0.0530(16) 0.0879(19) -0.0134(17) 0.0294(16) -0.0087(15)
C10 0.0500(14) 0.0583(16) 0.0761(16) -0.0078(16) -0.0016(14) -0.0001(15)
C11 0.0412(12) 0.0535(14) 0.0615(13) -0.0072(13) 0.0024(12) -0.0030(11)
C8 0.098(2) 0.0571(17) 0.0595(15) -0.0093(15) 0.0098(16) -0.0109(18)
C13 0.0681(17) 0.0645(17) 0.0676(15) 0.0053(16) 0.0074(15) -0.0015(16)
C19 0.0511(16) 0.076(2) 0.098(2) -0.022(2) -0.0087(15) -0.0065(16)
C3 0.090(2) 0.0545(15) 0.0496(14) 0.0033(14) 0.0081(15) -0.0033(16)
C16 0.086(2) 0.0512(18) 0.115(3) -0.011(2) 0.048(2) -0.0081(18)
C2 0.097(2) 0.0715(19) 0.0602(17) -0.0017(17) -0.0023(17) 0.003(2)
C15 0.117(3) 0.060(2) 0.094(2) 0.0124(19) 0.043(2) 0.014(2)
C14 0.098(2) 0.073(2) 0.0779(19) 0.0126(19) 0.0178(18) 0.010(2)
C18 0.0524(16) 0.0660(19) 0.117(3) -0.027(2) 0.0164(18) -0.0187(16)
C4 0.094(2) 0.0574(17) 0.0733(18) -0.0044(16) 0.0339(18) -0.0052(18)
C1 0.092(2) 0.113(3) 0.087(2) 0.025(3) -0.004(2) -0.007(2)
C5 0.096(3) 0.069(2) 0.162(4) 0.006(3) 0.061(3) 0.009(2)
C7 0.142(3) 0.0658(19) 0.0711(18) -0.0206(18) 0.046(2) -0.021(2)
C9 0.199(6) 0.114(4) 0.052(2) 0.000 0.000 -0.079(4)
C6 0.083(3) 0.105(3) 0.170(4) 0.058(3) 0.033(3) 0.017(3)

loop_
_atom_type_symbol
_atom_type_description
_atom_type_scat_dispersion_real
_atom_type_scat_dispersion_imag
_atom_type_scat_source
C C 0.0033 0.0016 'International Tables Vol C Tables 4.2.6.8 and 6.1.1.4'
H H 0.0000 0.0000 'International Tables Vol C Tables 4.2.6.8 and 6.1.1.4'
O O 0.0106 0.0060 'International Tables Vol C Tables 4.2.6.8 and 6.1.1.4'

loop_
_geom_angle_atom_site_label_1
_geom_angle_atom_site_label_2
_geom_angle_atom_site_label_3
_geom_angle
_geom_angle_site_symmetry_1
_geom_angle_site_symmetry_3
C10 O2 H2 109.5 . .
C17 C12 C11 119.4(3) . .
C17 C12 C13 118.8(3) . .
C13 C12 C11 121.8(2) . .
C12 C17 C16 118.7(3) . .
C18 C17 C12 118.8(3) . .
C18 C17 C16 122.5(3) . .
O2 C10 C11 123.2(2) . .
O2 C10 C19 115.3(3) . .
C11 C10 C19 121.5(3) . .
C12 C11 C11 120.6(2) . 2_455
C10 C11 C12 118.9(2) . .
C10 C11 C11 120.5(2) . 2_455
O1 C8 C3 121.2(3) . 2_355
O1 C8 C7 121.4(3) . .
C3 C8 C7 117.4(3) 2_355 .
C12 C13 H13 119.8 . .
C14 C13 C12 120.5(3) . .
C14 C13 H13 119.8 . .
C10 C19 H19 120.1 . .
C18 C19 C10 119.8(3) . .
C18 C19 H19 120.1 . .
C2 C3 C8 119.6(3) . 2_355
C4 C3 C8 120.7(3) . 2_355
C4 C3 C2 119.7(3) . .
C17 C16 H16 119.7 . .
C15 C16 C17 120.7(3) . .
C15 C16 H16 119.7 . .
C3 C2 H2A 119.5 . .
C1 C2 C3 121.0(3) . .
C1 C2 H2A 119.5 . .
C16 C15 H15 119.6 . .
C16 C15 C14 120.8(3) . .
C14 C15 H15 119.6 . .
C13 C14 C15 120.6(3) . .
C13 C14 H14 119.7 . .
C15 C14 H14 119.7 . .
C17 C18 H18 119.2 . .
C19 C18 C17 121.6(3) . .
C19 C18 H18 119.2 . .
C3 C4 C5 118.4(3) . .
C3 C4 C7 121.0(3) . .
C5 C4 C7 120.6(3) . .
C2 C1 H1 120.7 . .
C6 C1 C2 118.6(4) . .
C6 C1 H1 120.7 . .
C4 C5 H5 119.7 . .
C6 C5 C4 120.6(4) . .
C6 C5 H5 119.7 . .
C8 C7 C4 109.6(2) . .
C8 C7 H7 109.1 . .
C8 C7 C9 109.9(3) . .
C4 C7 H7 109.1 . .
C4 C7 C9 110.1(2) . .
C9 C7 H7 109.1 . .
C7 C9 C7 108.5(3) . 2_355
C7 C9 H9A 110.0 2_355 .
C7 C9 H9A 110.0 . .
C7 C9 H9B 110.0 2_355 .
C7 C9 H9B 110.0 . .
H9A C9 H9B 108.4 . .
C1 C6 H6 119.2 . .
C5 C6 C1 121.6(4) . .
C5 C6 H6 119.2 . .

loop_
_geom_bond_atom_site_label_1
_geom_bond_atom_site_label_2
_geom_bond_distance
_geom_bond_site_symmetry_2
O2 H2 0.8200 .
O2 C10 1.368(3) .
O1 C8 1.227(3) .
C12 C17 1.414(3) .
C12 C11 1.439(3) .
C12 C13 1.416(3) .
C17 C16 1.419(4) .
C17 C18 1.408(4) .
C10 C11 1.369(3) .
C10 C19 1.412(4) .
C11 C11 1.487(5) 2_455
C8 C3 1.483(4) 2_355
C8 C7 1.505(4) .
C13 H13 0.9300 .
C13 C14 1.365(4) .
C19 H19 0.9300 .
C19 C18 1.355(4) .
C3 C8 1.483(4) 2_355
C3 C2 1.391(4) .
C3 C4 1.388(4) .
C16 H16 0.9300 .
C16 C15 1.355(4) .
C2 H2A 0.9300 .
C2 C1 1.375(4) .
C15 H15 0.9300 .
C15 C14 1.389(4) .
C14 H14 0.9300 .
C18 H18 0.9300 .
C4 C5 1.396(5) .
C4 C7 1.514(4) .
C1 H1 0.9300 .
C1 C6 1.373(5) .
C5 H5 0.9300 .
C5 C6 1.356(6) .
C7 H7 0.9800 .
C7 C9 1.525(4) .
C9 C7 1.525(4) 2_355
C9 H9A 0.9700 .
C9 H9B 0.9700 .
C6 H6 0.9300 .

loop_
_geom_hbond_atom_site_label_D
_geom_hbond_atom_site_label_H
_geom_hbond_atom_site_label_A
_geom_hbond_distance_DH
_geom_hbond_distance_HA
_geom_hbond_distance_DA
_geom_hbond_angle_DHA
_geom_hbond_site_symmetry_A
O2 H2 O1 0.82 2.10 2.827(3) 148.5 4_354

loop_
_geom_torsion_atom_site_label_1
_geom_torsion_atom_site_label_2
_geom_torsion_atom_site_label_3
_geom_torsion_atom_site_label_4
_geom_torsion
_geom_torsion_site_symmetry_1
_geom_torsion_site_symmetry_4
O2 C10 C11 C12 179.8(2) . .
O2 C10 C11 C11 -0.4(4) . 2_455
O2 C10 C19 C18 -179.0(2) . .
O1 C8 C7 C4 -91.5(4) . .
O1 C8 C7 C9 147.4(3) . .
C12 C17 C16 C15 -0.8(4) . .
C12 C17 C18 C19 0.1(4) . .
C12 C13 C14 C15 -0.8(4) . .
C17 C12 C11 C10 -1.3(3) . .
C17 C12 C11 C11 178.9(2) . 2_455
C17 C12 C13 C14 0.6(3) . .
C17 C16 C15 C14 0.6(4) . .
C10 C19 C18 C17 -0.5(4) . .
C11 C12 C17 C16 -178.3(2) . .
C11 C12 C17 C18 0.8(3) . .
C11 C12 C13 C14 179.0(2) . .
C11 C10 C19 C18 0.1(4) . .
C8 C3 C2 C1 178.7(3) 2_355 .
C8 C3 C4 C5 -177.7(3) 2_355 .
C8 C3 C4 C7 2.1(4) 2_355 .
C8 C7 C9 C7 62.61(18) . 2_355
C13 C12 C17 C16 0.2(3) . .
C13 C12 C17 C18 179.3(2) . .
C13 C12 C11 C10 -179.7(2) . .
C13 C12 C11 C11 0.5(3) . 2_455
C19 C10 C11 C12 0.8(3) . .
C19 C10 C11 C11 -179.4(2) . 2_455
C3 C8 C7 C4 86.6(3) 2_355 .
C3 C8 C7 C9 -34.5(3) 2_355 .
C3 C2 C1 C6 -0.2(5) . .
C3 C4 C5 C6 -1.8(5) . .
C3 C4 C7 C8 -94.5(3) . .
C3 C4 C7 C9 26.5(3) . .
C16 C17 C18 C19 179.2(2) . .
C16 C15 C14 C13 0.2(4) . .
C2 C3 C4 C5 1.9(4) . .
C2 C3 C4 C7 -178.3(2) . .
C2 C1 C6 C5 0.3(6) . .
C18 C17 C16 C15 -179.9(3) . .
C4 C3 C2 C1 -0.9(4) . .
C4 C5 C6 C1 0.7(6) . .
C4 C7 C9 C7 -58.18(17) . 2_355
C5 C4 C7 C8 85.3(4) . .
C5 C4 C7 C9 -153.7(3) . .
C7 C4 C5 C6 178.4(3) . .
